data_7057407
loop_
_publ_author_name
'An, Lin'
'Wang, Jia-wei'
'Wang, Chan'
'Zhou, Shan-shan'
'Sun, Jing'
'Yan, Chao-Guo'

_publ_section_title
;
 2,3-Ethylene-bridged dihomooxacalix[4]arenes: synthesis, X-ray crystal
 structures and highly selective binding properties with anions
;
_journal_issue 13
_journal_name_full 'New Journal of Chemistry'
_journal_page_first 10689
_journal_paper_doi 10.1039/C8NJ01284A
_journal_volume 42
_journal_year 2018
_chemical_formula_moiety 'C49 H63 Br O5'
_chemical_formula_sum 'C49 H63 Br O5'
_chemical_formula_weight 811.90
_space_group_crystal_system triclinic
_space_group_IT_number 2
_space_group_name_Hall '-P 1'
_space_group_name_H-M_alt 'P -1'
_symmetry_space_group_name_Hall '-P 1'
_symmetry_space_group_name_H-M 'P -1'
_atom_sites_solution_hydrogens geom
_audit_block_doi 10.5517/cc1ktxbm
_audit_creation_method SHELXL-2016/6
_audit_update_record
;
2018-04-18 deposited with the CCDC.
2018-05-09 downloaded from the CCDC.
;
_cell_angle_alpha 80.401(7)
_cell_angle_beta 89.620(9)
_cell_angle_gamma 82.038(9)
_cell_formula_units_Z 2
_cell_length_a 11.294(3)
_cell_length_b 13.330(3)
_cell_length_c 15.319(4)
_cell_measurement_reflns_used 3830
_cell_measurement_temperature 293(2)
_cell_measurement_theta_max 27.07
_cell_measurement_theta_min 2.23
_cell_volume 2251.7(10)
_computing_structure_refinement 'SHELXL-2016/6 (Sheldrick, 2016)'
_diffrn_ambient_temperature 293(2)
_diffrn_measured_fraction_theta_full 0.980
_diffrn_measured_fraction_theta_max 0.980
_diffrn_measurement_device_type 'CCD area detector'
_diffrn_measurement_method 'phi and omega scans'
_diffrn_radiation_source 'fine-focus sealed tube'
_diffrn_radiation_type MoK\a
_diffrn_radiation_wavelength 0.71073
_diffrn_reflns_av_R_equivalents 0.2251
_diffrn_reflns_av_unetI/netI 0.3584
_diffrn_reflns_Laue_measured_fraction_full 0.980
_diffrn_reflns_Laue_measured_fraction_max 0.980
_diffrn_reflns_limit_h_max 13
_diffrn_reflns_limit_h_min -13
_diffrn_reflns_limit_k_max 15
_diffrn_reflns_limit_k_min -15
_diffrn_reflns_limit_l_max 18
_diffrn_reflns_limit_l_min -17
_diffrn_reflns_number 25207
_diffrn_reflns_point_group_measured_fraction_full 0.980
_diffrn_reflns_point_group_measured_fraction_max 0.980
_diffrn_reflns_theta_full 24.998
_diffrn_reflns_theta_max 24.998
_diffrn_reflns_theta_min 1.821
_exptl_absorpt_coefficient_mu 0.956
_exptl_absorpt_correction_T_max 0.736
_exptl_absorpt_correction_T_min 0.702
_exptl_absorpt_correction_type multi-scan
_exptl_absorpt_process_details sadabs
_exptl_crystal_colour colorless
_exptl_crystal_density_diffrn 1.197
_exptl_crystal_description block
_exptl_crystal_F_000 864
_exptl_crystal_size_max 0.380
_exptl_crystal_size_mid 0.340
_exptl_crystal_size_min 0.320
_refine_diff_density_max 0.426
_refine_diff_density_min -0.472
_refine_diff_density_rms 0.061
_refine_ls_extinction_method none
_refine_ls_goodness_of_fit_ref 1.057
_refine_ls_hydrogen_treatment constr
_refine_ls_matrix_type full
_refine_ls_number_parameters 555
_refine_ls_number_reflns 7763
_refine_ls_number_restraints 146
_refine_ls_restrained_S_all 1.064
_refine_ls_R_factor_all 0.3615
_refine_ls_R_factor_gt 0.1281
_refine_ls_shift/su_max 0.001
_refine_ls_shift/su_mean 0.000
_refine_ls_structure_factor_coef Fsqd
_refine_ls_weighting_details 'w=1/[\s^2^(Fo^2^)+(0.1023P)^2^+1.8911P] where P=(Fo^2^+2Fc^2^)/3'
_refine_ls_weighting_scheme calc
_refine_ls_wR_factor_gt 0.2311
_refine_ls_wR_factor_ref 0.3037
_reflns_Friedel_coverage 0.000
_reflns_number_gt 2532
_reflns_number_total 7763
_reflns_threshold_expression 'I > 2\s(I)'
_cod_data_source_file c8nj01284a2.cif
_cod_data_source_block 3b
_cod_depositor_comments 'Adding full bibliography for 7057406--7057408.cif.'
_cod_database_code 7057407
_shelx_shelxl_version_number 2016/6
_shelx_space_group_comment
;
The symmetry employed for this shelxl refinement is uniquely defined
by the following loop, which should always be used as a source of
symmetry information in preference to the above space-group names.
They are only intended as comments.
;
_shelx_estimated_absorpt_t_min 0.713
_shelx_estimated_absorpt_t_max 0.750

loop_
_space_group_symop_operation_xyz
'x, y, z'
'-x, -y, -z'

loop_
_atom_site_label
_atom_site_type_symbol
_atom_site_fract_x
_atom_site_fract_y
_atom_site_fract_z
_atom_site_U_iso_or_equiv
_atom_site_adp_type
_atom_site_occupancy
_atom_site_site_symmetry_order
_atom_site_calc_flag
_atom_site_refinement_flags_posn
_atom_site_refinement_flags_adp
_atom_site_refinement_flags_occupancy
_atom_site_disorder_assembly
_atom_site_disorder_group
C1 C 0.0436(7) 0.0714(6) 0.7314(6) 0.062(2) Uani 1 1 d . . . . .
H1A H 0.065674 0.049864 0.675343 0.074 Uiso 1 1 calc R U . . .
H1B H -0.031153 0.046961 0.749649 0.074 Uiso 1 1 calc R U . . .
C2 C 0.1393(8) 0.0273(5) 0.7998(5) 0.044(2) Uani 1 1 d . . . . .
C3 C 0.2505(9) 0.0540(5) 0.7888(5) 0.050(2) Uani 1 1 d . . . . .
C4 C 0.3437(8) 0.0138(6) 0.8510(5) 0.050(2) Uani 1 1 d . . . . .
C5 C 0.3189(8) -0.0576(6) 0.9212(6) 0.055(2) Uani 1 1 d . . . . .
H5 H 0.380598 -0.086707 0.961322 0.066 Uiso 1 1 calc R U . . .
C6 C 0.2064(8) -0.0900(6) 0.9366(5) 0.049(2) Uani 1 1 d . . . . .
C7 C 0.1185(7) -0.0442(6) 0.8737(6) 0.057(2) Uani 1 1 d . . . . .
H7 H 0.041939 -0.062221 0.881331 0.068 Uiso 1 1 calc R U . . .
C8 C 0.1814(8) -0.1649(7) 1.0194(6) 0.067(3) Uani 1 1 d . . . . .
C9 C 0.2698(8) -0.2656(7) 1.0200(6) 0.092(3) Uani 1 1 d . . . . .
H9A H 0.265482 -0.310157 1.075728 0.137 Uiso 1 1 calc R U . . .
H9B H 0.349679 -0.249237 1.011858 0.137 Uiso 1 1 calc R U . . .
H9C H 0.248643 -0.299375 0.972930 0.137 Uiso 1 1 calc R U . . .
C10 C 0.0540(8) -0.1892(7) 1.0224(7) 0.098(3) Uani 1 1 d . . . . .
H10A H -0.000634 -0.126491 1.016905 0.147 Uiso 1 1 calc R U . . .
H10B H 0.041653 -0.232053 1.077674 0.147 Uiso 1 1 calc R U . . .
H10C H 0.040313 -0.224558 0.974456 0.147 Uiso 1 1 calc R U . . .
C11 C 0.2051(8) -0.1201(8) 1.1028(6) 0.096(3) Uani 1 1 d . . . . .
H11A H 0.150311 -0.058352 1.103513 0.144 Uiso 1 1 calc R U . . .
H11B H 0.285611 -0.104572 1.102297 0.144 Uiso 1 1 calc R U . . .
H11C H 0.194085 -0.169254 1.154507 0.144 Uiso 1 1 calc R U . . .
C12 C 0.4645(7) 0.0495(6) 0.8396(6) 0.057(2) Uani 1 1 d . . . . .
H12A H 0.495586 0.037781 0.782403 0.069 Uiso 1 1 calc R U . . .
H12B H 0.519079 0.009168 0.884910 0.069 Uiso 1 1 calc R U . . .
C13 C 0.4592(7) 0.1638(6) 0.8456(6) 0.047(2) Uani 1 1 d . . . . .
C14 C 0.5127(7) 0.2322(6) 0.7838(5) 0.051(2) Uani 1 1 d . . . . .
C15 C 0.5015(7) 0.3354(6) 0.7928(6) 0.050(2) Uani 1 1 d . . . . .
C16 C 0.4389(7) 0.3679(6) 0.8624(6) 0.055(2) Uani 1 1 d . . . . .
H16 H 0.431745 0.437019 0.867375 0.066 Uiso 1 1 calc R U . . .
C17 C 0.3861(7) 0.3020(7) 0.9256(5) 0.051(2) Uani 1 1 d . . . . .
C18 C 0.3985(7) 0.2005(6) 0.9136(6) 0.055(2) Uani 1 1 d . . . . .
H18 H 0.363196 0.154399 0.954449 0.066 Uiso 1 1 calc R U . . .
C19 C 0.3199(9) 0.3397(8) 1.0051(7) 0.076(3) Uani 1 1 d . . . . .
C20 C 0.2381(17) 0.2757(15) 1.0454(13) 0.282(14) Uani 1 1 d . . . . .
H20A H 0.281063 0.215712 1.080850 0.423 Uiso 1 1 calc R U . . .
H20B H 0.192148 0.255488 1.000451 0.423 Uiso 1 1 calc R U . . .
H20C H 0.185384 0.312559 1.082303 0.423 Uiso 1 1 calc R U . . .
C21 C 0.245(2) 0.4375(16) 0.9776(12) 0.353(19) Uani 1 1 d . . . . .
H21A H 0.235524 0.474498 1.026445 0.530 Uiso 1 1 calc R U . . .
H21B H 0.168019 0.425636 0.958654 0.530 Uiso 1 1 calc R U . . .
H21C H 0.281863 0.477097 0.929513 0.530 Uiso 1 1 calc R U . . .
C22 C 0.3996(12) 0.3542(19) 1.0694(10) 0.301(16) Uani 1 1 d . . . . .
H22A H 0.469063 0.303226 1.072097 0.452 Uiso 1 1 calc R U . . .
H22B H 0.361658 0.347881 1.125978 0.452 Uiso 1 1 calc R U . . .
H22C H 0.423032 0.421397 1.054586 0.452 Uiso 1 1 calc R U . . .
C23 C 0.5544(7) 0.4141(6) 0.7234(6) 0.061(2) Uani 1 1 d . . . . .
H23A H 0.601270 0.454441 0.753122 0.073 Uiso 1 1 calc R U . . .
H23B H 0.607023 0.378116 0.684954 0.073 Uiso 1 1 calc R U . . .
C24 C 0.4564(7) 0.4847(7) 0.6684(6) 0.056(2) Uani 1 1 d . . . . .
C25 C 0.3967(8) 0.4513(6) 0.6019(6) 0.060(2) Uani 1 1 d . . . . .
C26 C 0.2995(8) 0.5150(7) 0.5560(5) 0.055(2) Uani 1 1 d . . . . .
C27 C 0.2651(8) 0.6106(7) 0.5789(6) 0.064(2) Uani 1 1 d . . . . .
H27 H 0.200580 0.652861 0.548735 0.077 Uiso 1 1 calc R U . . .
C28 C 0.3227(8) 0.6462(7) 0.6449(6) 0.062(2) Uani 1 1 d . . . . .
C29 C 0.4193(8) 0.5810(7) 0.6871(5) 0.061(2) Uani 1 1 d . . . . .
H29 H 0.461156 0.603785 0.730309 0.074 Uiso 1 1 calc R U . . .
C30 C 0.2798(10) 0.7507(8) 0.6726(7) 0.081(3) Uani 1 1 d . . . . .
C31 C 0.178(2) 0.7486(12) 0.7244(17) 0.335(18) Uani 1 1 d . . . . .
H31A H 0.132675 0.816171 0.717009 0.502 Uiso 1 1 calc R U . . .
H31B H 0.200736 0.726569 0.785534 0.502 Uiso 1 1 calc R U . . .
H31C H 0.129272 0.701687 0.706263 0.502 Uiso 1 1 calc R U . . .
C32 C 0.243(2) 0.8288(10) 0.5987(11) 0.290(14) Uani 1 1 d . . . . .
H32A H 0.171886 0.813992 0.572330 0.435 Uiso 1 1 calc R U . . .
H32B H 0.305413 0.830775 0.555851 0.435 Uiso 1 1 calc R U . . .
H32C H 0.226931 0.894084 0.618114 0.435 Uiso 1 1 calc R U . . .
C33 C 0.3628(15) 0.7885(13) 0.7218(19) 0.321(18) Uani 1 1 d . . . . .
H33A H 0.322986 0.844336 0.748019 0.482 Uiso 1 1 calc R U . . .
H33B H 0.424266 0.812366 0.683491 0.482 Uiso 1 1 calc R U . . .
H33C H 0.397921 0.734672 0.767631 0.482 Uiso 1 1 calc R U . . .
C34A C 0.5220(18) 0.1827(14) 0.6393(11) 0.063(3) Uani 0.590(9) 1 d D U P A 1
H34A H 0.493370 0.116547 0.651782 0.075 Uiso 0.590(9) 1 calc R U P A 1
H34B H 0.578254 0.180188 0.591356 0.075 Uiso 0.590(9) 1 calc R U P A 1
O4A O 0.4487(10) 0.3622(8) 0.5649(7) 0.058(3) Uani 0.590(9) 1 d D U P A 1
C35A C 0.4163(12) 0.2647(9) 0.6080(9) 0.060(3) Uani 0.590(9) 1 d D U P A 1
H35A H 0.367822 0.238776 0.567075 0.072 Uiso 0.590(9) 1 calc R U P A 1
H35B H 0.367439 0.276356 0.658587 0.072 Uiso 0.590(9) 1 calc R U P A 1
C34B C 0.538(3) 0.2022(19) 0.6289(13) 0.062(3) Uani 0.410(9) 1 d D U P A 2
H34C H 0.466290 0.168794 0.634774 0.074 Uiso 0.410(9) 1 calc R U P A 2
H34D H 0.595592 0.160910 0.597789 0.074 Uiso 0.410(9) 1 calc R U P A 2
O4B O 0.3930(13) 0.3502(12) 0.6052(10) 0.057(3) Uani 0.410(9) 1 d D U P A 2
C35B C 0.5057(17) 0.3051(15) 0.5701(13) 0.061(3) Uani 0.410(9) 1 d D U P A 2
H35C H 0.567611 0.348166 0.573023 0.073 Uiso 0.410(9) 1 calc R U P A 2
H35D H 0.495164 0.296662 0.509110 0.073 Uiso 0.410(9) 1 calc R U P A 2
C36 C 0.2335(8) 0.4821(6) 0.4818(5) 0.062(2) Uani 1 1 d . . . . .
H36A H 0.167613 0.536016 0.462612 0.075 Uiso 1 1 calc R U . . .
H36B H 0.287614 0.480434 0.432446 0.075 Uiso 1 1 calc R U . . .
C37 C 0.1828(9) 0.3811(7) 0.4968(7) 0.068(3) Uani 1 1 d . . . . .
C38 C 0.1002(8) 0.3550(7) 0.5602(6) 0.058(2) Uani 1 1 d . . . . .
C39 C 0.0507(8) 0.2648(7) 0.5719(6) 0.061(3) Uani 1 1 d . . . . .
C40 C 0.0923(10) 0.1956(7) 0.5119(7) 0.079(3) Uani 1 1 d . . . . .
H40 H 0.059962 0.134601 0.515070 0.095 Uiso 1 1 calc R U . . .
C41 C 0.1809(10) 0.2173(8) 0.4480(7) 0.075(3) Uani 1 1 d . . . . .
C42 C 0.2204(8) 0.3097(7) 0.4416(6) 0.071(3) Uani 1 1 d . . . . .
H42 H 0.275476 0.326542 0.398051 0.086 Uiso 1 1 calc R U . . .
C43 C 0.2253(11) 0.1329(9) 0.3875(8) 0.095(3) Uani 1 1 d . . . . .
C44 C 0.1663(11) 0.0494(9) 0.3964(8) 0.130(5) Uani 1 1 d . . . . .
H44A H 0.084108 0.070998 0.378798 0.195 Uiso 1 1 calc R U . . .
H44B H 0.170770 0.016017 0.457101 0.195 Uiso 1 1 calc R U . . .
H44C H 0.202595 0.002459 0.359601 0.195 Uiso 1 1 calc R U . . .
C45 C 0.2256(19) 0.1784(11) 0.2986(9) 0.235(11) Uani 1 1 d . . . . .
H45A H 0.258041 0.127827 0.263734 0.353 Uiso 1 1 calc R U . . .
H45B H 0.273831 0.233012 0.291981 0.353 Uiso 1 1 calc R U . . .
H45C H 0.145313 0.205505 0.278853 0.353 Uiso 1 1 calc R U . . .
C46 C 0.3546(13) 0.0953(10) 0.4198(11) 0.186(7) Uani 1 1 d . . . . .
H46A H 0.354691 0.056788 0.478598 0.279 Uiso 1 1 calc R U . . .
H46B H 0.396256 0.153346 0.420082 0.279 Uiso 1 1 calc R U . . .
H46C H 0.393811 0.052318 0.380787 0.279 Uiso 1 1 calc R U . . .
C47 C 0.1032(9) 0.4157(8) 0.7008(6) 0.091(3) Uani 1 1 d D U . . .
H47A H 0.187933 0.421254 0.701263 0.109 Uiso 1 1 calc R U . B 1
H47B H 0.091405 0.348396 0.732071 0.109 Uiso 1 1 calc R U . B 1
C48A C 0.0326(10) 0.4998(11) 0.7431(10) 0.100(3) Uani 0.83 1 d D U P C 1
H48A H 0.030168 0.564532 0.702898 0.121 Uiso 0.83 1 calc R U P C 1
H48B H 0.074530 0.505966 0.796653 0.121 Uiso 0.83 1 calc R U P C 1
Br1A Br -0.12658(16) 0.47803(16) 0.77238(13) 0.1118(7) Uani 0.83 1 d D U P C 1
C48B C 0.095(4) 0.509(4) 0.746(5) 0.109(4) Uani 0.17 1 d D U P C 2
H48C H 0.097683 0.571720 0.703546 0.130 Uiso 0.17 1 calc R U P C 2
H48D H 0.157440 0.502220 0.790385 0.130 Uiso 0.17 1 calc R U P C 2
Br1B Br -0.0576(13) 0.5053(12) 0.7969(10) 0.183(5) Uani 0.17 1 d D U P C 2
C49 C -0.0347(8) 0.2348(7) 0.6413(6) 0.080(3) Uani 1 1 d . . . . .
H49A H -0.084827 0.295605 0.654307 0.096 Uiso 1 1 calc R U . . .
H49B H -0.085967 0.190697 0.620581 0.096 Uiso 1 1 calc R U . . .
O1 O 0.0298(5) 0.1806(4) 0.7215(4) 0.0712(17) Uani 1 1 d . . . . .
O2 O 0.2783(5) 0.1215(4) 0.7149(4) 0.0674(17) Uani 1 1 d . . . . .
H2 H 0.312177 0.166254 0.730620 0.101 Uiso 1 1 calc R U . . .
O3 O 0.5858(5) 0.1977(4) 0.7179(4) 0.0627(15) Uani 1 1 d D U . . .
O5 O 0.0578(5) 0.4311(4) 0.6122(4) 0.0742(18) Uani 1 1 d . . . . .

loop_
_atom_site_aniso_label
_atom_site_aniso_U_11
_atom_site_aniso_U_22
_atom_site_aniso_U_33
_atom_site_aniso_U_23
_atom_site_aniso_U_13
_atom_site_aniso_U_12
C1 0.080(6) 0.036(5) 0.068(6) 0.000(4) -0.011(5) -0.015(5)
C2 0.058(6) 0.022(4) 0.052(5) 0.003(4) -0.009(5) -0.018(4)
C3 0.074(7) 0.022(4) 0.053(6) 0.006(4) -0.001(5) -0.015(5)
C4 0.057(6) 0.036(5) 0.054(6) 0.003(4) -0.001(5) -0.009(5)
C5 0.058(7) 0.034(5) 0.071(7) -0.013(5) -0.009(5) 0.004(5)
C6 0.053(6) 0.039(5) 0.050(5) -0.003(4) -0.003(5) 0.003(5)
C7 0.045(5) 0.038(5) 0.092(7) -0.016(5) 0.010(6) -0.018(5)
C8 0.051(6) 0.060(6) 0.079(7) 0.017(5) -0.001(5) -0.004(5)
C9 0.104(8) 0.063(7) 0.092(8) 0.026(6) -0.006(6) -0.002(6)
C10 0.081(8) 0.093(8) 0.106(9) 0.040(6) -0.012(6) -0.030(6)
C11 0.084(7) 0.127(9) 0.063(7) 0.005(7) 0.003(6) 0.005(6)
C12 0.057(6) 0.043(5) 0.064(6) 0.003(4) -0.003(5) 0.004(5)
C13 0.044(5) 0.038(5) 0.054(5) 0.003(5) 0.001(5) -0.003(4)
C14 0.042(5) 0.049(6) 0.050(5) 0.009(5) -0.007(5) 0.010(5)
C15 0.045(5) 0.039(6) 0.062(6) 0.007(5) -0.006(5) -0.008(4)
C16 0.060(6) 0.040(5) 0.064(6) -0.006(5) -0.015(5) -0.004(5)
C17 0.060(6) 0.048(6) 0.046(5) 0.000(5) -0.004(5) -0.020(5)
C18 0.062(6) 0.042(6) 0.062(6) 0.006(5) 0.004(5) -0.024(5)
C19 0.083(7) 0.070(7) 0.079(7) -0.027(6) 0.006(6) -0.005(6)
C20 0.34(2) 0.30(2) 0.32(3) -0.23(2) 0.27(2) -0.23(2)
C21 0.51(4) 0.26(2) 0.158(17) 0.066(15) 0.18(2) 0.25(3)
C22 0.122(12) 0.69(5) 0.185(16) -0.33(3) 0.038(11) -0.087(19)
C23 0.055(6) 0.048(5) 0.074(6) 0.009(5) -0.005(5) -0.009(5)
C24 0.055(6) 0.044(6) 0.063(6) 0.011(5) 0.012(5) -0.019(5)
C25 0.070(7) 0.033(6) 0.074(7) 0.004(5) 0.004(6) -0.011(5)
C26 0.074(6) 0.038(5) 0.052(6) 0.001(5) 0.002(5) -0.014(5)
C27 0.082(7) 0.056(7) 0.052(6) -0.001(5) -0.003(5) -0.008(5)
C28 0.081(7) 0.049(6) 0.053(6) -0.001(5) 0.009(6) -0.003(5)
C29 0.068(6) 0.062(7) 0.055(6) -0.003(5) -0.005(5) -0.020(5)
C30 0.093(8) 0.070(8) 0.080(7) -0.019(6) 0.003(7) -0.004(6)
C31 0.48(4) 0.106(14) 0.46(4) -0.154(19) 0.35(3) -0.090(18)
C32 0.61(4) 0.073(10) 0.144(14) -0.036(10) -0.12(2) 0.131(17)
C33 0.197(18) 0.173(17) 0.63(5) -0.26(3) -0.22(3) 0.080(14)
C34A 0.073(6) 0.052(5) 0.058(5) -0.003(5) 0.018(5) 0.005(5)
O4A 0.067(6) 0.045(5) 0.058(5) -0.008(5) 0.021(5) 0.001(5)
C35A 0.074(6) 0.046(5) 0.056(5) -0.007(5) 0.012(5) 0.001(5)
C34B 0.071(6) 0.051(6) 0.059(5) -0.008(5) 0.017(5) 0.003(5)
O4B 0.069(7) 0.043(6) 0.058(6) -0.008(6) 0.014(5) -0.003(6)
C35B 0.072(6) 0.047(6) 0.058(5) -0.007(5) 0.016(5) 0.001(5)
C36 0.076(6) 0.056(6) 0.056(6) -0.008(5) -0.005(5) -0.015(5)
C37 0.082(7) 0.048(6) 0.066(7) 0.000(6) -0.017(6) 0.003(5)
C38 0.065(6) 0.063(7) 0.038(5) 0.000(5) -0.004(5) 0.004(6)
C39 0.071(7) 0.047(6) 0.061(6) 0.008(5) -0.024(6) -0.014(5)
C40 0.101(8) 0.059(7) 0.075(7) -0.010(6) -0.036(7) -0.004(6)
C41 0.098(8) 0.055(7) 0.070(7) -0.010(6) 0.003(7) -0.004(6)
C42 0.099(8) 0.038(6) 0.073(7) -0.011(5) -0.005(6) 0.002(6)
C43 0.103(10) 0.069(8) 0.102(10) 0.002(7) 0.007(7) 0.002(7)
C44 0.172(12) 0.091(10) 0.144(12) -0.077(9) -0.023(10) -0.003(10)
C45 0.49(3) 0.117(12) 0.087(11) -0.055(10) 0.077(16) 0.021(16)
C46 0.164(15) 0.124(13) 0.29(2) -0.123(14) 0.033(14) 0.007(11)
C47 0.101(6) 0.108(7) 0.073(6) -0.030(5) 0.011(5) -0.030(6)
C48A 0.103(7) 0.126(7) 0.084(6) -0.039(6) 0.025(6) -0.029(6)
Br1A 0.0966(14) 0.1378(16) 0.0980(13) -0.0188(10) 0.0288(10) -0.0077(11)
C48B 0.119(8) 0.125(9) 0.092(8) -0.043(7) 0.012(8) -0.025(8)
Br1B 0.154(9) 0.214(9) 0.185(9) -0.062(8) 0.043(7) -0.008(8)
C49 0.062(6) 0.087(7) 0.077(7) 0.018(6) -0.013(6) 0.003(6)
O1 0.082(4) 0.063(4) 0.062(4) 0.009(3) -0.018(3) -0.011(3)
O2 0.074(4) 0.059(4) 0.070(4) 0.002(3) -0.004(3) -0.025(3)
O3 0.060(3) 0.056(3) 0.065(3) -0.003(3) 0.011(3) 0.010(3)
O5 0.093(5) 0.065(4) 0.060(4) -0.012(4) -0.003(4) 0.004(3)

loop_
_atom_type_symbol
_atom_type_description
_atom_type_scat_dispersion_real
_atom_type_scat_dispersion_imag
_atom_type_scat_source
C C 0.0033 0.0016 'International Tables Vol C Tables 4.2.6.8 and 6.1.1.4'
H H 0.0000 0.0000 'International Tables Vol C Tables 4.2.6.8 and 6.1.1.4'
Br Br -0.2901 2.4595 'International Tables Vol C Tables 4.2.6.8 and 6.1.1.4'
O O 0.0106 0.0060 'International Tables Vol C Tables 4.2.6.8 and 6.1.1.4'

loop_
_geom_angle_atom_site_label_1
_geom_angle_atom_site_label_2
_geom_angle_atom_site_label_3
_geom_angle
O1 C1 C2 108.8(6)
O1 C1 H1A 109.9
C2 C1 H1A 109.9
O1 C1 H1B 109.9
C2 C1 H1B 109.9
H1A C1 H1B 108.3
C3 C2 C7 118.5(7)
C3 C2 C1 119.8(7)
C7 C2 C1 121.7(8)
C2 C3 O2 121.3(8)
C2 C3 C4 121.9(7)
O2 C3 C4 116.8(8)
C5 C4 C3 117.1(8)
C5 C4 C12 122.3(8)
C3 C4 C12 120.6(8)
C4 C5 C6 124.2(8)
C4 C5 H5 117.9
C6 C5 H5 117.9
C7 C6 C5 115.0(7)
C7 C6 C8 122.9(8)
C5 C6 C8 122.1(8)
C6 C7 C2 123.3(8)
C6 C7 H7 118.4
C2 C7 H7 118.4
C10 C8 C6 113.1(8)
C10 C8 C11 108.2(8)
C6 C8 C11 109.9(8)
C10 C8 C9 109.5(8)
C6 C8 C9 107.3(7)
C11 C8 C9 108.7(8)
C8 C9 H9A 109.5
C8 C9 H9B 109.5
H9A C9 H9B 109.5
C8 C9 H9C 109.5
H9A C9 H9C 109.5
H9B C9 H9C 109.5
C8 C10 H10A 109.5
C8 C10 H10B 109.5
H10A C10 H10B 109.5
C8 C10 H10C 109.5
H10A C10 H10C 109.5
H10B C10 H10C 109.5
C8 C11 H11A 109.5
C8 C11 H11B 109.5
H11A C11 H11B 109.5
C8 C11 H11C 109.5
H11A C11 H11C 109.5
H11B C11 H11C 109.5
C4 C12 C13 112.2(6)
C4 C12 H12A 109.2
C13 C12 H12A 109.2
C4 C12 H12B 109.2
C13 C12 H12B 109.2
H12A C12 H12B 107.9
C18 C13 C14 118.6(8)
C18 C13 C12 118.7(7)
C14 C13 C12 122.7(8)
C15 C14 C13 119.3(8)
C15 C14 O3 119.2(8)
C13 C14 O3 121.3(8)
C16 C15 C14 119.5(8)
C16 C15 C23 119.7(8)
C14 C15 C23 120.7(8)
C15 C16 C17 122.8(8)
C15 C16 H16 118.6
C17 C16 H16 118.6
C18 C17 C16 115.7(8)
C18 C17 C19 122.5(8)
C16 C17 C19 121.8(8)
C13 C18 C17 124.2(8)
C13 C18 H18 117.9
C17 C18 H18 117.9
C22 C19 C20 109.0(14)
C22 C19 C21 107.0(15)
C20 C19 C21 103.0(14)
C22 C19 C17 111.6(9)
C20 C19 C17 114.6(9)
C21 C19 C17 111.0(10)
C19 C20 H20A 109.5
C19 C20 H20B 109.5
H20A C20 H20B 109.5
C19 C20 H20C 109.5
H20A C20 H20C 109.5
H20B C20 H20C 109.5
C19 C21 H21A 109.5
C19 C21 H21B 109.5
H21A C21 H21B 109.5
C19 C21 H21C 109.5
H21A C21 H21C 109.5
H21B C21 H21C 109.5
C19 C22 H22A 109.5
C19 C22 H22B 109.5
H22A C22 H22B 109.5
C19 C22 H22C 109.5
H22A C22 H22C 109.5
H22B C22 H22C 109.5
C24 C23 C15 110.9(6)
C24 C23 H23A 109.5
C15 C23 H23A 109.5
C24 C23 H23B 109.5
C15 C23 H23B 109.5
H23A C23 H23B 108.1
C29 C24 C25 118.6(8)
C29 C24 C23 120.3(9)
C25 C24 C23 120.9(8)
O4B C25 C24 119.8(10)
O4B C25 C26 114.0(10)
C24 C25 C26 120.3(8)
C24 C25 O4A 120.7(9)
C26 C25 O4A 117.5(9)
C27 C26 C25 118.4(8)
C27 C26 C36 119.7(8)
C25 C26 C36 121.9(8)
C26 C27 C28 122.7(9)
C26 C27 H27 118.6
C28 C27 H27 118.6
C29 C28 C27 116.5(8)
C29 C28 C30 121.3(9)
C27 C28 C30 122.2(9)
C24 C29 C28 123.5(8)
C24 C29 H29 118.3
C28 C29 H29 118.3
C31 C30 C33 105.4(16)
C31 C30 C32 103.5(15)
C33 C30 C32 107.0(15)
C31 C30 C28 112.3(10)
C33 C30 C28 115.4(10)
C32 C30 C28 112.3(10)
C30 C31 H31A 109.5
C30 C31 H31B 109.5
H31A C31 H31B 109.5
C30 C31 H31C 109.5
H31A C31 H31C 109.5
H31B C31 H31C 109.5
C30 C32 H32A 109.5
C30 C32 H32B 109.5
H32A C32 H32B 109.5
C30 C32 H32C 109.5
H32A C32 H32C 109.5
H32B C32 H32C 109.5
C30 C33 H33A 109.5
C30 C33 H33B 109.5
H33A C33 H33B 109.5
C30 C33 H33C 109.5
H33A C33 H33C 109.5
H33B C33 H33C 109.5
O3 C34A C35A 115.3(14)
O3 C34A H34A 108.5
C35A C34A H34A 108.5
O3 C34A H34B 108.5
C35A C34A H34B 108.5
H34A C34A H34B 107.5
C35A O4A C25 115.5(10)
O4A C35A C34A 114.6(13)
O4A C35A H35A 108.6
C34A C35A H35A 108.6
O4A C35A H35B 108.6
C34A C35A H35B 108.6
H35A C35A H35B 107.6
O3 C34B C35B 119.5(19)
O3 C34B H34C 107.5
C35B C34B H34C 107.5
O3 C34B H34D 107.5
C35B C34B H34D 107.5
H34C C34B H34D 107.0
C25 O4B C35B 108.1(14)
O4B C35B C34B 104.8(19)
O4B C35B H35C 110.8
C34B C35B H35C 110.8
O4B C35B H35D 110.8
C34B C35B H35D 110.8
H35C C35B H35D 108.9
C37 C36 C26 120.5(7)
C37 C36 H36A 107.2
C26 C36 H36A 107.2
C37 C36 H36B 107.2
C26 C36 H36B 107.2
H36A C36 H36B 106.8
C38 C37 C42 117.2(9)
C38 C37 C36 124.8(9)
C42 C37 C36 118.0(9)
C37 C38 C39 124.9(9)
C37 C38 O5 116.3(9)
C39 C38 O5 118.7(9)
C38 C39 C40 114.9(9)
C38 C39 C49 125.2(9)
C40 C39 C49 119.8(9)
C41 C40 C39 122.2(9)
C41 C40 H40 118.9
C39 C40 H40 118.9
C42 C41 C40 117.2(9)
C42 C41 C43 124.6(10)
C40 C41 C43 118.3(9)
C41 C42 C37 123.5(10)
C41 C42 H42 118.2
C37 C42 H42 118.2
C44 C43 C45 109.9(14)
C44 C43 C46 107.6(11)
C45 C43 C46 109.0(13)
C44 C43 C41 116.4(10)
C45 C43 C41 110.5(9)
C46 C43 C41 103.0(10)
C43 C44 H44A 109.5
C43 C44 H44B 109.5
H44A C44 H44B 109.5
C43 C44 H44C 109.5
H44A C44 H44C 109.5
H44B C44 H44C 109.5
C43 C45 H45A 109.5
C43 C45 H45B 109.5
H45A C45 H45B 109.5
C43 C45 H45C 109.5
H45A C45 H45C 109.5
H45B C45 H45C 109.5
C43 C46 H46A 109.5
C43 C46 H46B 109.5
H46A C46 H46B 109.5
C43 C46 H46C 109.5
H46A C46 H46C 109.5
H46B C46 H46C 109.5
O5 C47 C48B 117(3)
O5 C47 C48A 105.3(9)
O5 C47 H47A 110.7
C48A C47 H47A 110.7
O5 C47 H47B 110.7
C48A C47 H47B 110.7
H47A C47 H47B 108.8
C47 C48A Br1A 114.4(8)
C47 C48A H48A 108.6
Br1A C48A H48A 108.6
C47 C48A H48B 108.6
Br1A C48A H48B 108.6
H48A C48A H48B 107.6
C47 C48B Br1B 99.8(14)
C47 C48B H48C 111.8
Br1B C48B H48C 111.8
C47 C48B H48D 111.8
Br1B C48B H48D 111.8
H48C C48B H48D 109.5
O1 C49 C39 109.9(7)
O1 C49 H49A 109.7
C39 C49 H49A 109.7
O1 C49 H49B 109.7
C39 C49 H49B 109.7
H49A C49 H49B 108.2
C1 O1 C49 114.9(6)
C3 O2 H2 109.5
C14 O3 C34B 120.4(14)
C14 O3 C34A 114.9(10)
C38 O5 C47 116.8(6)

loop_
_geom_bond_atom_site_label_1
_geom_bond_atom_site_label_2
_geom_bond_distance
C1 O1 1.425(8)
C1 C2 1.499(10)
C1 H1A 0.9700
C1 H1B 0.9700
C2 C3 1.353(10)
C2 C7 1.394(10)
C3 O2 1.388(8)
C3 C4 1.411(10)
C4 C5 1.367(10)
C4 C12 1.505(10)
C5 C6 1.403(10)
C5 H5 0.9300
C6 C7 1.391(10)
C6 C8 1.530(11)
C7 H7 0.9300
C8 C10 1.517(11)
C8 C11 1.537(12)
C8 C9 1.556(11)
C9 H9A 0.9600
C9 H9B 0.9600
C9 H9C 0.9600
C10 H10A 0.9600
C10 H10B 0.9600
C10 H10C 0.9600
C11 H11A 0.9600
C11 H11B 0.9600
C11 H11C 0.9600
C12 C13 1.536(10)
C12 H12A 0.9700
C12 H12B 0.9700
C13 C18 1.364(10)
C13 C14 1.396(10)
C14 C15 1.393(10)
C14 O3 1.397(9)
C15 C16 1.372(10)
C15 C23 1.544(10)
C16 C17 1.385(10)
C16 H16 0.9300
C17 C18 1.383(10)
C17 C19 1.543(12)
C18 H18 0.9300
C19 C22 1.394(13)
C19 C20 1.413(15)
C19 C21 1.453(16)
C20 H20A 0.9600
C20 H20B 0.9600
C20 H20C 0.9600
C21 H21A 0.9600
C21 H21B 0.9600
C21 H21C 0.9600
C22 H22A 0.9600
C22 H22B 0.9600
C22 H22C 0.9600
C23 C24 1.509(10)
C23 H23A 0.9700
C23 H23B 0.9700
C24 C29 1.369(11)
C24 C25 1.391(11)
C25 O4B 1.347(16)
C25 C26 1.405(11)
C25 O4A 1.452(13)
C26 C27 1.381(11)
C26 C36 1.520(10)
C27 C28 1.389(11)
C27 H27 0.9300
C28 C29 1.387(11)
C28 C30 1.537(12)
C29 H29 0.9300
C30 C31 1.397(17)
C30 C33 1.403(15)
C30 C32 1.425(15)
C31 H31A 0.9600
C31 H31B 0.9600
C31 H31C 0.9600
C32 H32A 0.9600
C32 H32B 0.9600
C32 H32C 0.9600
C33 H33A 0.9600
C33 H33B 0.9600
C33 H33C 0.9600
C34A O3 1.463(14)
C34A C35A 1.524(16)
C34A H34A 0.9700
C34A H34B 0.9700
O4A C35A 1.449(13)
C35A H35A 0.9700
C35A H35B 0.9700
C34B O3 1.461(17)
C34B C35B 1.509(18)
C34B H34C 0.9700
C34B H34D 0.9700
O4B C35B 1.468(17)
C35B H35C 0.9700
C35B H35D 0.9700
C36 C37 1.517(11)
C36 H36A 0.9700
C36 H36B 0.9700
C37 C38 1.378(11)
C37 C42 1.398(12)
C38 C39 1.379(11)
C38 O5 1.422(9)
C39 C40 1.441(12)
C39 C49 1.474(12)
C40 C41 1.420(12)
C40 H40 0.9300
C41 C42 1.355(11)
C41 C43 1.600(14)
C42 H42 0.9300
C43 C44 1.361(13)
C43 C45 1.396(15)
C43 C46 1.534(15)
C44 H44A 0.9600
C44 H44B 0.9600
C44 H44C 0.9600
C45 H45A 0.9600
C45 H45B 0.9600
C45 H45C 0.9600
C46 H46A 0.9600
C46 H46B 0.9600
C46 H46C 0.9600
C47 O5 1.426(10)
C47 C48B 1.51(2)
C47 C48A 1.518(12)
C47 H47A 0.9700
C47 H47B 0.9700
C48A Br1A 1.900(11)
C48A H48A 0.9700
C48A H48B 0.9700
C48B Br1B 1.89(2)
C48B H48C 0.9700
C48B H48D 0.9700
C49 O1 1.459(9)
C49 H49A 0.9700
C49 H49B 0.9700
O2 H2 0.8200
